data_7049363
loop_
_publ_author_name
'le Coz, Erwann'
'Roueindeji, Hanieh'
'Dorcet, Vincent'
'Roisnel, Thierry'
'Carpentier, Jean-Fran\,cois'
'Sarazin, Yann'

_publ_section_title
;
 Heterobimetallic Ba/Li and Ca/Li amides and diphenylmethanide.
;
_journal_issue 17
_journal_name_full 'Dalton transactions (Cambridge, England : 2003)'
_journal_page_first 5500
_journal_page_last 5504
_journal_paper_doi 10.1039/c9dt00771g
_journal_volume 48
_journal_year 2019
_chemical_compound_source 'synthesis as described'
_chemical_formula_moiety 'C24 H84 Ba2 Li2 N6 Si12'
_chemical_formula_sum 'C24 H84 Ba2 Li2 N6 Si12'
_chemical_formula_weight 1082.61
_space_group_crystal_system monoclinic
_space_group_IT_number 14
_space_group_name_Hall '-P 2yn'
_space_group_name_H-M_alt 'P 1 21/n 1'
_symmetry_space_group_name_Hall '-P 2yn'
_symmetry_space_group_name_H-M 'P 1 21/n 1'
_atom_sites_solution_hydrogens mixed
_audit_update_record
;
2019-02-07 deposited with the CCDC.    2019-03-19 downloaded from the CCDC.
;
_cell_angle_alpha 90
_cell_angle_beta 96.337(4)
_cell_angle_gamma 90
_cell_formula_units_Z 4
_cell_length_a 16.8123(18)
_cell_length_b 11.6250(13)
_cell_length_c 28.427(3)
_cell_measurement_reflns_used 9808
_cell_measurement_temperature 150(2)
_cell_measurement_theta_max 31.05
_cell_measurement_theta_min 2.50
_cell_measurement_wavelength 0.71073
_cell_volume 5521.9(10)
_computing_cell_refinement 'APEX3 (Bruker, 2015); SAINT (Bruker, 2014)'
_computing_data_collection 'SAINT (Bruker, 2014)'
_computing_data_reduction 'SAINT (Bruker, 2014)'
_computing_molecular_graphics 'SXGRAPH (Farrugia, 1999), Mercury (CSD, 2016)'
_computing_publication_material 'CRYSCALC (T. Roisnel, local program, 2017)'
_computing_structure_refinement 'SHELXL-2017/1 (Sheldrick, 2017)'
_computing_structure_solution 'SHELXT (Sheldrick, 2015)'
_diffrn_ambient_temperature 150(2)
_diffrn_detector '(CMOS) PHOTON 100'
_diffrn_measured_fraction_theta_full 0.998
_diffrn_measured_fraction_theta_max 0.993
_diffrn_measurement_device_type 'D8 VENTURE Bruker AXS'
_diffrn_measurement_method 'rotation images'
_diffrn_radiation_monochromator 'multilayer monochromator'
_diffrn_radiation_probe x-ray
_diffrn_radiation_source 'Incoatec microfocus sealed tube'
_diffrn_radiation_type MoK\a
_diffrn_radiation_wavelength 0.71073
_diffrn_reflns_av_R_equivalents 0.0322
_diffrn_reflns_av_unetI/netI 0.0282
_diffrn_reflns_limit_h_max 21
_diffrn_reflns_limit_h_min -18
_diffrn_reflns_limit_k_max 15
_diffrn_reflns_limit_k_min -15
_diffrn_reflns_limit_l_max 36
_diffrn_reflns_limit_l_min -36
_diffrn_reflns_number 62936
_diffrn_reflns_theta_full 25.242
_diffrn_reflns_theta_max 27.484
_diffrn_reflns_theta_min 2.942
_exptl_absorpt_coefficient_mu 1.700
_exptl_absorpt_correction_T_max 0.844
_exptl_absorpt_correction_T_min 0.744
_exptl_absorpt_correction_type multi-scan
_exptl_absorpt_process_details
;
  [Sheldrick, G.M. (2014). SADABS Bruker AXS Inc., Madison, Wisconsin, USA]
;
_exptl_crystal_colour colourless
_exptl_crystal_density_diffrn 1.302
_exptl_crystal_description prism
_exptl_crystal_F_000 2224
_exptl_crystal_size_max 0.300
_exptl_crystal_size_mid 0.150
_exptl_crystal_size_min 0.100
_refine_diff_density_max 1.193
_refine_diff_density_min -1.064
_refine_diff_density_rms 0.133
_refine_ls_extinction_method none
_refine_ls_goodness_of_fit_ref 1.146
_refine_ls_hydrogen_treatment mixed
_refine_ls_matrix_type full
_refine_ls_number_parameters 463
_refine_ls_number_reflns 12579
_refine_ls_number_restraints 2
_refine_ls_restrained_S_all 1.147
_refine_ls_R_factor_all 0.0429
_refine_ls_R_factor_gt 0.0374
_refine_ls_shift/su_max 0.001
_refine_ls_shift/su_mean 0.000
_refine_ls_structure_factor_coef Fsqd
_refine_ls_weighting_details 'w=1/[\s^2^(Fo^2^)+(0.0164P)^2^+25.8274P] where P=(Fo^2^+2Fc^2^)/3'
_refine_ls_weighting_scheme calc
_refine_ls_wR_factor_gt 0.0908
_refine_ls_wR_factor_ref 0.0936
_reflns_Friedel_coverage 0.000
_reflns_number_gt 11362
_reflns_number_total 12579
_reflns_threshold_expression >2sigma(I)
_cod_data_source_file c9dt00771g2.cif
_cod_data_source_block HRYS379B
_cod_depositor_comments 'Adding full bibliography for 7049362--7049364.cif.'
_cod_original_cell_volume 5521.9(11)
_cod_database_code 7049363

loop_
_space_group_symop_operation_xyz
'x, y, z'
'-x+1/2, y+1/2, -z+1/2'
'-x, -y, -z'
'x-1/2, -y-1/2, z-1/2'

loop_
_atom_site_label
_atom_site_type_symbol
_atom_site_fract_x
_atom_site_fract_y
_atom_site_fract_z
_atom_site_U_iso_or_equiv
_atom_site_adp_type
_atom_site_occupancy
_atom_site_site_symmetry_order
_atom_site_calc_flag
_atom_site_refinement_flags_posn
_atom_site_refinement_flags_adp
Ba1 Ba 0.52001(2) 0.44294(2) 0.57599(2) 0.01763(6) Uani 1 1 d . .
Li1 Li 0.5438(5) 0.3782(6) 0.6912(2) 0.0274(15) Uani 1 1 d . .
N1 N 0.42031(18) 0.4060(3) 0.49294(11) 0.0188(6) Uani 1 1 d . .
N2 N 0.54272(19) 0.5405(3) 0.66850(11) 0.0205(6) Uani 1 1 d . .
N3 N 0.52645(19) 0.2574(3) 0.64095(11) 0.0207(6) Uani 1 1 d . .
Si1 Si 0.44684(6) 0.28127(9) 0.46895(4) 0.0210(2) Uani 1 1 d D .
Si2 Si 0.33246(6) 0.47407(9) 0.49563(4) 0.0198(2) Uani 1 1 d . .
Si3 Si 0.47020(7) 0.61114(9) 0.69358(4) 0.0230(2) Uani 1 1 d . .
Si4 Si 0.63845(7) 0.58590(10) 0.66722(4) 0.0270(2) Uani 1 1 d . .
Si5 Si 0.43302(7) 0.20193(10) 0.63103(5) 0.0296(3) Uani 1 1 d . .
Si6 Si 0.61138(7) 0.18560(10) 0.66020(4) 0.0276(2) Uani 1 1 d . .
H1 H 0.492(3) 0.282(5) 0.4270(13) 0.050 Uiso 1 1 d D .
H2 H 0.327(3) 0.571(5) 0.4606(19) 0.050 Uiso 1 1 d . .
H3 H 0.491(3) 0.635(5) 0.7437(19) 0.050 Uiso 1 1 d . .
H4 H 0.662(3) 0.547(5) 0.6211(19) 0.050 Uiso 1 1 d . .
H5 H 0.390(3) 0.285(5) 0.5995(19) 0.050 Uiso 1 1 d . .
H6 H 0.654(3) 0.252(5) 0.6995(19) 0.050 Uiso 1 1 d . .
C1 C 0.5362(3) 0.2153(4) 0.50397(16) 0.030 Uani 1 1 d . .
H1A H 0.580292 0.270784 0.507097 0.045 Uiso 1 1 calc R U
H1B H 0.552432 0.146307 0.487675 0.045 Uiso 1 1 calc R U
H1C H 0.522486 0.194202 0.535477 0.045 Uiso 1 1 calc R U
C2 C 0.3700(3) 0.1651(4) 0.45830(18) 0.0358(10) Uani 1 1 d . .
H2A H 0.351918 0.141755 0.488502 0.054 Uiso 1 1 calc R U
H2B H 0.393477 0.098746 0.443642 0.054 Uiso 1 1 calc R U
H2C H 0.324301 0.193835 0.437180 0.054 Uiso 1 1 calc R U
C3 C 0.3288(3) 0.5436(4) 0.55495(16) 0.0331(10) Uani 1 1 d . .
H3A H 0.327643 0.484017 0.579233 0.050 Uiso 1 1 calc R U
H3B H 0.280632 0.591284 0.554222 0.050 Uiso 1 1 calc R U
H3C H 0.376351 0.591925 0.562356 0.050 Uiso 1 1 calc R U
C4 C 0.2386(3) 0.3905(4) 0.4810(2) 0.0393(11) Uani 1 1 d . .
H4A H 0.235861 0.362890 0.448266 0.059 Uiso 1 1 calc R U
H4B H 0.192397 0.439986 0.484448 0.059 Uiso 1 1 calc R U
H4C H 0.238081 0.324731 0.502485 0.059 Uiso 1 1 calc R U
C5 C 0.4400(4) 0.7539(4) 0.66870(19) 0.0475(14) Uani 1 1 d . .
H5A H 0.485545 0.806926 0.673501 0.071 Uiso 1 1 calc R U
H5B H 0.395667 0.784061 0.684684 0.071 Uiso 1 1 calc R U
H5C H 0.422943 0.746354 0.634751 0.071 Uiso 1 1 calc R U
C6 C 0.3783(3) 0.5213(5) 0.69348(19) 0.0431(12) Uani 1 1 d . .
H6A H 0.358842 0.499911 0.660888 0.065 Uiso 1 1 calc R U
H6B H 0.336870 0.565146 0.707316 0.065 Uiso 1 1 calc R U
H6C H 0.390901 0.451531 0.712202 0.065 Uiso 1 1 calc R U
C7 C 0.7121(3) 0.5223(5) 0.7139(2) 0.0476(13) Uani 1 1 d . .
H7A H 0.698608 0.545641 0.745183 0.071 Uiso 1 1 calc R U
H7B H 0.765996 0.549518 0.709610 0.071 Uiso 1 1 calc R U
H7C H 0.710437 0.438188 0.711459 0.071 Uiso 1 1 calc R U
C8 C 0.6576(4) 0.7437(5) 0.6699(2) 0.0483(13) Uani 1 1 d . .
H8A H 0.622046 0.782358 0.645182 0.072 Uiso 1 1 calc R U
H8B H 0.713441 0.758678 0.664910 0.072 Uiso 1 1 calc R U
H8C H 0.647466 0.773072 0.700985 0.072 Uiso 1 1 calc R U
C9 C 0.3803(4) 0.1840(5) 0.6855(2) 0.0570(16) Uani 1 1 d . .
H9A H 0.404576 0.120159 0.704485 0.085 Uiso 1 1 calc R U
H9B H 0.323604 0.167443 0.676178 0.085 Uiso 1 1 calc R U
H9C H 0.385282 0.254980 0.704149 0.085 Uiso 1 1 calc R U
C10 C 0.4224(4) 0.0607(4) 0.5992(2) 0.0492(14) Uani 1 1 d . .
H10A H 0.452770 0.062726 0.571727 0.074 Uiso 1 1 calc R U
H10B H 0.365787 0.046468 0.588652 0.074 Uiso 1 1 calc R U
H10C H 0.443089 -0.001050 0.620660 0.074 Uiso 1 1 calc R U
C11 C 0.5986(4) 0.0420(5) 0.6871(2) 0.0583(17) Uani 1 1 d . .
H11A H 0.561623 0.048275 0.711370 0.087 Uiso 1 1 calc R U
H11B H 0.650545 0.013971 0.701670 0.087 Uiso 1 1 calc R U
H11C H 0.576794 -0.012089 0.662558 0.087 Uiso 1 1 calc R U
C12 C 0.6825(3) 0.1715(6) 0.6147(2) 0.0589(17) Uani 1 1 d . .
H12A H 0.658067 0.124557 0.588354 0.088 Uiso 1 1 calc R U
H12B H 0.731820 0.134550 0.628849 0.088 Uiso 1 1 calc R U
H12C H 0.694963 0.247995 0.603042 0.088 Uiso 1 1 calc R U
Ba2 Ba 0.49247(2) 0.53451(2) 0.92127(2) 0.01742(6) Uani 1 1 d . .
Li2 Li 0.4545(4) 0.5862(6) 0.8052(2) 0.0256(14) Uani 1 1 d . .
N21 N 0.42714(18) 0.4009(3) 0.98957(11) 0.0189(6) Uani 1 1 d . .
N22 N 0.47396(19) 0.7121(3) 0.85300(11) 0.0196(6) Uani 1 1 d . .
N23 N 0.46042(19) 0.4231(3) 0.82929(11) 0.0197(6) Uani 1 1 d . .
Si21 Si 0.33653(6) 0.45661(10) 0.99566(4) 0.0212(2) Uani 1 1 d D .
Si22 Si 0.46590(7) 0.26803(9) 0.98670(4) 0.0244(2) Uani 1 1 d . .
Si23 Si 0.56520(7) 0.77358(10) 0.86520(4) 0.0267(2) Uani 1 1 d . .
Si24 Si 0.39244(7) 0.78739(10) 0.82968(5) 0.0296(3) Uani 1 1 d . .
Si25 Si 0.36997(7) 0.36691(10) 0.83762(4) 0.0251(2) Uani 1 1 d . .
Si26 Si 0.54021(7) 0.36431(9) 0.80743(4) 0.0220(2) Uani 1 1 d . .
H21 H 0.332(3) 0.513(4) 1.0431(11) 0.050 Uiso 1 1 d D .
H22 H 0.528(3) 0.236(5) 1.0296(19) 0.050 Uiso 1 1 d . .
H23 H 0.608(3) 0.695(5) 0.9003(19) 0.050 Uiso 1 1 d . .
H24 H 0.341(3) 0.711(5) 0.7975(19) 0.050 Uiso 1 1 d . .
H25 H 0.355(3) 0.398(5) 0.8871(19) 0.050 Uiso 1 1 d . .
H26 H 0.539(3) 0.396(5) 0.7601(19) 0.050 Uiso 1 1 d . .
C21 C 0.3132(3) 0.5859(4) 0.95763(17) 0.036 Uani 1 1 d . .
H21A H 0.357763 0.640548 0.962394 0.054 Uiso 1 1 calc R U
H21B H 0.264329 0.622486 0.966212 0.054 Uiso 1 1 calc R U
H21C H 0.305334 0.562502 0.924318 0.054 Uiso 1 1 calc R U
C22 C 0.2477(3) 0.3605(4) 0.9868(2) 0.0407(11) Uani 1 1 d . .
H22A H 0.243690 0.327534 0.954876 0.061 Uiso 1 1 calc R U
H22B H 0.199288 0.404909 0.990537 0.061 Uiso 1 1 calc R U
H22C H 0.253422 0.298451 1.010238 0.061 Uiso 1 1 calc R U
C23 C 0.5389(3) 0.2540(4) 0.94234(16) 0.0324(9) Uani 1 1 d . .
H23A H 0.511936 0.269983 0.910664 0.049 Uiso 1 1 calc R U
H23B H 0.560509 0.175668 0.943270 0.049 Uiso 1 1 calc R U
H23C H 0.582654 0.309040 0.949722 0.049 Uiso 1 1 calc R U
C24 C 0.3946(3) 0.1453(4) 0.97677(19) 0.0399(11) Uani 1 1 d . .
H24A H 0.358363 0.145093 1.001503 0.060 Uiso 1 1 calc R U
H24B H 0.424572 0.072836 0.977869 0.060 Uiso 1 1 calc R U
H24C H 0.363449 0.153403 0.945721 0.060 Uiso 1 1 calc R U
C25 C 0.5681(4) 0.9190(4) 0.89319(18) 0.0502(15) Uani 1 1 d . .
H25A H 0.549364 0.976687 0.869346 0.075 Uiso 1 1 calc R U
H25B H 0.623122 0.937035 0.906202 0.075 Uiso 1 1 calc R U
H25C H 0.533379 0.919777 0.918694 0.075 Uiso 1 1 calc R U
C26 C 0.6257(3) 0.7830(5) 0.8138(2) 0.0491(14) Uani 1 1 d . .
H26A H 0.625774 0.708054 0.798019 0.074 Uiso 1 1 calc R U
H26B H 0.680777 0.804957 0.825138 0.074 Uiso 1 1 calc R U
H26C H 0.602215 0.840898 0.791362 0.074 Uiso 1 1 calc R U
C27 C 0.3272(4) 0.8436(6) 0.8733(2) 0.0611(17) Uani 1 1 d . .
H27A H 0.306862 0.779267 0.890711 0.092 Uiso 1 1 calc R U
H27B H 0.282206 0.885839 0.856546 0.092 Uiso 1 1 calc R U
H27C H 0.358296 0.895342 0.895479 0.092 Uiso 1 1 calc R U
C28 C 0.4126(3) 0.9090(4) 0.78944(19) 0.0462(13) Uani 1 1 d . .
H28A H 0.443244 0.968908 0.807678 0.069 Uiso 1 1 calc R U
H28B H 0.361696 0.941135 0.775105 0.069 Uiso 1 1 calc R U
H28C H 0.443333 0.880629 0.764488 0.069 Uiso 1 1 calc R U
C29 C 0.2835(3) 0.4272(6) 0.7992(2) 0.0561(15) Uani 1 1 d . .
H29A H 0.288434 0.511108 0.797975 0.084 Uiso 1 1 calc R U
H29B H 0.233743 0.406778 0.812167 0.084 Uiso 1 1 calc R U
H29C H 0.282748 0.395509 0.767218 0.084 Uiso 1 1 calc R U
C30 C 0.3575(3) 0.2084(5) 0.8350(2) 0.0493(13) Uani 1 1 d . .
H30A H 0.358732 0.182143 0.802310 0.074 Uiso 1 1 calc R U
H30B H 0.306048 0.187505 0.845832 0.074 Uiso 1 1 calc R U
H30C H 0.401023 0.171796 0.855403 0.074 Uiso 1 1 calc R U
C31 C 0.6347(3) 0.4304(5) 0.8357(2) 0.0487(14) Uani 1 1 d . .
H31A H 0.630919 0.514389 0.833248 0.073 Uiso 1 1 calc R U
H31B H 0.679879 0.403409 0.819672 0.073 Uiso 1 1 calc R U
H31C H 0.643022 0.408274 0.869188 0.073 Uiso 1 1 calc R U
C32 C 0.5552(4) 0.2056(4) 0.8092(2) 0.0487(14) Uani 1 1 d . .
H32A H 0.562205 0.179590 0.842223 0.073 Uiso 1 1 calc R U
H32B H 0.602911 0.185948 0.793989 0.073 Uiso 1 1 calc R U
H32C H 0.508311 0.167658 0.792425 0.073 Uiso 1 1 calc R U

loop_
_atom_site_aniso_label
_atom_site_aniso_U_11
_atom_site_aniso_U_22
_atom_site_aniso_U_33
_atom_site_aniso_U_23
_atom_site_aniso_U_13
_atom_site_aniso_U_12
Ba1 0.02089(11) 0.01552(11) 0.01664(10) 0.00198(8) 0.00285(8) -0.00160(8)
Li1 0.042(4) 0.023(3) 0.017(3) 0.001(3) 0.004(3) 0.003(3)
N1 0.0180(15) 0.0176(15) 0.0211(15) 0.0004(12) 0.0032(12) 0.0006(12)
N2 0.0260(16) 0.0174(15) 0.0184(15) 0.0010(12) 0.0045(12) 0.0008(13)
N3 0.0255(16) 0.0123(14) 0.0245(16) 0.0007(12) 0.0043(13) 0.0015(12)
Si1 0.0236(5) 0.0164(5) 0.0239(5) -0.0005(4) 0.0067(4) -0.0017(4)
Si2 0.0175(5) 0.0193(5) 0.0228(5) 0.0036(4) 0.0021(4) -0.0001(4)
Si3 0.0304(6) 0.0185(5) 0.0209(5) 0.0010(4) 0.0066(4) 0.0037(4)
Si4 0.0281(6) 0.0259(6) 0.0272(6) -0.0067(5) 0.0042(4) -0.0073(5)
Si5 0.0250(6) 0.0245(6) 0.0387(7) 0.0136(5) 0.0015(5) -0.0029(4)
Si6 0.0279(6) 0.0214(6) 0.0319(6) -0.0033(5) -0.0041(5) 0.0044(4)
C1 0.027 0.025 0.036 0.001 0.003 0.005
C2 0.040(3) 0.022(2) 0.046(3) -0.0056(19) 0.008(2) -0.0074(19)
C3 0.031(2) 0.037(2) 0.033(2) 0.0002(19) 0.0072(18) 0.0103(19)
C4 0.019(2) 0.034(3) 0.065(3) -0.002(2) 0.005(2) -0.0018(18)
C5 0.065(4) 0.034(3) 0.047(3) 0.014(2) 0.025(3) 0.024(2)
C6 0.032(2) 0.056(3) 0.043(3) -0.002(2) 0.010(2) -0.002(2)
C7 0.034(3) 0.048(3) 0.058(3) -0.007(3) -0.006(2) 0.000(2)
C8 0.056(3) 0.036(3) 0.051(3) -0.003(2) -0.002(3) -0.020(2)
C9 0.050(3) 0.050(3) 0.077(4) 0.026(3) 0.035(3) 0.001(3)
C10 0.062(3) 0.032(3) 0.049(3) 0.008(2) -0.015(3) -0.022(2)
C11 0.059(4) 0.027(3) 0.082(4) 0.015(3) -0.023(3) 0.005(2)
C12 0.033(3) 0.092(5) 0.050(3) -0.009(3) 0.002(2) 0.023(3)
Ba2 0.02061(11) 0.01587(11) 0.01593(10) 0.00059(8) 0.00276(8) -0.00440(8)
Li2 0.032(4) 0.023(3) 0.021(3) 0.003(3) 0.000(3) 0.004(3)
N21 0.0178(15) 0.0205(16) 0.0191(15) -0.0001(12) 0.0047(12) -0.0054(12)
N22 0.0230(16) 0.0140(15) 0.0216(15) 0.0016(12) 0.0016(12) -0.0018(12)
N23 0.0249(16) 0.0140(15) 0.0204(15) -0.0011(12) 0.0036(12) -0.0004(12)
Si21 0.0164(5) 0.0236(5) 0.0240(5) -0.0006(4) 0.0040(4) -0.0032(4)
Si22 0.0228(5) 0.0179(5) 0.0329(6) -0.0022(4) 0.0048(4) -0.0046(4)
Si23 0.0298(6) 0.0226(6) 0.0267(6) 0.0075(4) -0.0011(4) -0.0096(4)
Si24 0.0297(6) 0.0200(6) 0.0375(6) -0.0007(5) -0.0038(5) 0.0039(5)
Si25 0.0261(6) 0.0251(6) 0.0243(5) -0.0045(4) 0.0036(4) -0.0074(4)
Si26 0.0303(6) 0.0163(5) 0.0202(5) 0.0016(4) 0.0065(4) 0.0042(4)
C21 0.028 0.038 0.043 -0.002 0.003 0.002
C22 0.022(2) 0.041(3) 0.060(3) -0.002(2) 0.008(2) -0.0104(19)
C23 0.035(2) 0.030(2) 0.033(2) -0.0001(18) 0.0050(18) 0.0033(18)
C24 0.041(3) 0.024(2) 0.055(3) -0.009(2) 0.005(2) -0.014(2)
C25 0.084(4) 0.024(2) 0.039(3) 0.004(2) -0.011(3) -0.026(3)
C26 0.043(3) 0.054(3) 0.052(3) 0.016(3) 0.012(2) -0.016(3)
C27 0.054(4) 0.065(4) 0.067(4) 0.010(3) 0.019(3) 0.032(3)
C28 0.058(3) 0.029(3) 0.047(3) 0.011(2) -0.010(2) 0.005(2)
C29 0.027(2) 0.067(4) 0.073(4) 0.014(3) 0.000(3) -0.004(3)
C30 0.052(3) 0.034(3) 0.063(4) -0.009(2) 0.011(3) -0.017(2)
C31 0.027(2) 0.044(3) 0.076(4) -0.016(3) 0.012(2) 0.003(2)
C32 0.066(4) 0.020(2) 0.064(3) 0.003(2) 0.026(3) 0.011(2)

loop_
_atom_type_symbol
_atom_type_description
_atom_type_scat_dispersion_real
_atom_type_scat_dispersion_imag
_atom_type_scat_source
C C 0.0033 0.0016 'International Tables Vol C Tables 4.2.6.8 and 6.1.1.4'
H H 0.0000 0.0000 'International Tables Vol C Tables 4.2.6.8 and 6.1.1.4'
Ba Ba -0.3244 2.2819 'International Tables Vol C Tables 4.2.6.8 and 6.1.1.4'
Li Li -0.0003 0.0001 'International Tables Vol C Tables 4.2.6.8 and 6.1.1.4'
Si Si 0.0817 0.0704 'International Tables Vol C Tables 4.2.6.8 and 6.1.1.4'
N N 0.0061 0.0033 'International Tables Vol C Tables 4.2.6.8 and 6.1.1.4'

loop_
_geom_angle_atom_site_label_1
_geom_angle_atom_site_label_2
_geom_angle_atom_site_label_3
_geom_angle
_geom_angle_site_symmetry_1
_geom_angle_site_symmetry_3
N1 Ba1 N3 114.39(9) . .
N1 Ba1 N2 148.60(9) . .
N3 Ba1 N2 73.15(9) . .
N1 Ba1 N1 74.89(10) . 3_666
N3 Ba1 N1 155.86(9) . 3_666
N2 Ba1 N1 111.25(9) . 3_666
N1 Ba1 Li1 142.67(15) . .
N3 Ba1 Li1 36.67(14) . .
N2 Ba1 Li1 36.49(14) . .
N1 Ba1 Li1 142.01(14) 3_666 .
N1 Ba1 Si4 160.50(7) . .
N3 Ba1 Si4 84.33(7) . .
N2 Ba1 Si4 28.65(7) . .
N1 Ba1 Si4 90.13(7) 3_666 .
Li1 Ba1 Si4 52.09(13) . .
N1 Ba1 Si2 87.03(7) . 3_666
N3 Ba1 Si2 127.45(7) . 3_666
N2 Ba1 Si2 113.21(7) . 3_666
N1 Ba1 Si2 28.44(6) 3_666 3_666
Li1 Ba1 Si2 127.89(13) . 3_666
Si4 Ba1 Si2 85.35(3) . 3_666
N1 Ba1 Si1 86.38(7) . 3_666
N3 Ba1 Si1 159.08(7) . 3_666
N2 Ba1 Si1 87.83(7) . 3_666
N1 Ba1 Si1 28.36(6) 3_666 3_666
Li1 Ba1 Si1 123.69(12) . 3_666
Si4 Ba1 Si1 74.76(3) . 3_666
Si2 Ba1 Si1 52.34(2) 3_666 3_666
N1 Ba1 Si5 90.76(7) . .
N3 Ba1 Si5 27.36(7) . .
N2 Ba1 Si5 85.87(7) . .
N1 Ba1 Si5 162.87(7) 3_666 .
Li1 Ba1 Si5 53.75(13) . .
Si4 Ba1 Si5 105.80(3) . .
Si2 Ba1 Si5 144.37(3) 3_666 .
Si1 Ba1 Si5 162.92(3) 3_666 .
N1 Ba1 Si1 25.79(7) . .
N3 Ba1 Si1 97.79(7) . .
N2 Ba1 Si1 165.19(7) . .
N1 Ba1 Si1 81.88(6) 3_666 .
Li1 Ba1 Si1 133.63(13) . .
Si4 Ba1 Si1 165.00(3) . .
Si2 Ba1 Si1 81.58(3) 3_666 .
Si1 Ba1 Si1 102.56(2) 3_666 .
Si5 Ba1 Si1 81.18(3) . .
N1 Ba1 Si2 25.35(6) . .
N3 Ba1 Si2 116.44(7) . .
N2 Ba1 Si2 123.28(7) . .
N1 Ba1 Si2 81.84(6) 3_666 .
Li1 Ba1 Si2 128.95(13) . .
Si4 Ba1 Si2 141.73(3) . .
Si2 Ba1 Si2 102.90(2) 3_666 .
Si1 Ba1 Si2 81.09(2) 3_666 .
Si5 Ba1 Si2 89.14(3) . .
Si1 Ba1 Si2 49.74(2) . .
N1 Ba1 Ba1 38.36(6) . 3_666
N3 Ba1 Ba1 147.27(6) . 3_666
N2 Ba1 Ba1 139.40(6) . 3_666
N1 Ba1 Ba1 36.53(6) 3_666 3_666
Li1 Ba1 Ba1 175.47(12) . 3_666
Si4 Ba1 Ba1 125.64(2) . 3_666
Si2 Ba1 Ba1 53.328(18) 3_666 3_666
Si1 Ba1 Ba1 52.803(18) 3_666 3_666
Si5 Ba1 Ba1 128.50(2) . 3_666
Si1 Ba1 Ba1 49.760(18) . 3_666
Si2 Ba1 Ba1 49.572(17) . 3_666
N1 Ba1 H4 147.8(11) . .
N3 Ba1 H4 93.4(11) . .
N2 Ba1 H4 52.9(11) . .
N1 Ba1 H4 73.3(11) 3_666 .
Li1 Ba1 H4 69.5(11) . .
Si4 Ba1 H4 24.2(11) . .
Si2 Ba1 H4 62.3(11) 3_666 .
Si1 Ba1 H4 67.6(11) 3_666 .
Si5 Ba1 H4 119.6(11) . .
Si1 Ba1 H4 141.0(11) . .
Si2 Ba1 H4 148.3(11) . .
Ba1 Ba1 H4 109.7(11) 3_666 .
N1 Ba1 H5 73.0(10) . .
N3 Ba1 H5 50.4(11) . .
N2 Ba1 H5 93.7(10) . .
N1 Ba1 H5 147.4(10) 3_666 .
Li1 Ba1 H5 69.7(10) . .
Si4 Ba1 H5 119.7(10) . .
Si2 Ba1 H5 151.6(10) 3_666 .
Si1 Ba1 H5 142.2(11) 3_666 .
Si5 Ba1 H5 23.2(11) . .
Si1 Ba1 H5 71.6(10) . .
Si2 Ba1 H5 66.6(10) . .
Ba1 Ba1 H5 111.1(10) 3_666 .
H4 Ba1 H5 139.2(15) . .
N2 Li1 N3 116.0(3) . .
N2 Li1 Si6 131.9(3) . .
N3 Li1 Si6 38.68(16) . .
N2 Li1 Si3 32.71(15) . .
N3 Li1 Si3 128.7(3) . .
Si6 Li1 Si3 161.9(3) . .
N2 Li1 Si4 32.21(15) . .
N3 Li1 Si4 116.1(3) . .
Si6 Li1 Si4 109.8(2) . .
Si3 Li1 Si4 60.51(14) . .
N2 Li1 Si5 117.2(3) . .
N3 Li1 Si5 28.80(15) . .
Si6 Li1 Si5 61.84(15) . .
Si3 Li1 Si5 112.4(2) . .
Si4 Li1 Si5 134.1(2) . .
N2 Li1 Ba1 58.26(18) . .
N3 Li1 Ba1 57.76(18) . .
Si6 Li1 Ba1 82.91(17) . .
Si3 Li1 Ba1 79.20(16) . .
Si4 Li1 Ba1 66.84(14) . .
Si5 Li1 Ba1 67.31(13) . .
N2 Li1 H26 102.7(17) . .
N3 Li1 H26 139.6(17) . .
Si6 Li1 H26 118.4(17) . .
Si3 Li1 H26 79.5(16) . .
Si4 Li1 H26 102.7(17) . .
Si5 Li1 H26 121.2(17) . .
Ba1 Li1 H26 158.7(17) . .
Si1 N1 Si2 134.1(2) . .
Si1 N1 Ba1 108.41(14) . .
Si2 N1 Ba1 109.83(14) . .
Si1 N1 Ba1 96.96(13) . 3_666
Si2 N1 Ba1 96.73(13) . 3_666
Ba1 N1 Ba1 105.11(10) . 3_666
Si3 N2 Si4 125.9(2) . .
Si3 N2 Li1 107.7(3) . .
Si4 N2 Li1 109.0(3) . .
Si3 N2 Ba1 123.54(16) . .
Si4 N2 Ba1 97.74(13) . .
Li1 N2 Ba1 85.3(2) . .
Si6 N3 Si5 126.93(19) . .
Si6 N3 Li1 93.7(3) . .
Si5 N3 Li1 116.5(3) . .
Si6 N3 Ba1 123.80(16) . .
Si5 N3 Ba1 102.32(14) . .
Li1 N3 Ba1 85.6(2) . .
N1 Si1 C2 118.59(19) . .
N1 Si1 C1 111.73(18) . .
C2 Si1 C1 106.8(2) . .
N1 Si1 Ba1 54.68(11) . 3_666
C2 Si1 Ba1 137.18(16) . 3_666
C1 Si1 Ba1 114.62(14) . 3_666
N1 Si1 Ba1 45.79(11) . .
C2 Si1 Ba1 131.76(16) . .
C1 Si1 Ba1 66.00(14) . .
Ba1 Si1 Ba1 77.44(2) 3_666 .
N1 Si1 H1 120(2) . .
C2 Si1 H1 106(2) . .
C1 Si1 H1 89(2) . .
Ba1 Si1 H1 66(2) 3_666 .
Ba1 Si1 H1 121(2) . .
N1 Si2 C4 118.10(19) . .
N1 Si2 C3 111.01(18) . .
C4 Si2 C3 108.4(2) . .
N1 Si2 Ba1 54.84(11) . 3_666
C4 Si2 Ba1 130.48(18) . 3_666
C3 Si2 Ba1 119.82(15) . 3_666
N1 Si2 Ba1 44.82(11) . .
C4 Si2 Ba1 136.96(17) . .
C3 Si2 Ba1 66.27(14) . .
Ba1 Si2 Ba1 77.10(2) 3_666 .
N1 Si2 H2 108(2) . .
C4 Si2 H2 105(2) . .
C3 Si2 H2 105(2) . .
Ba1 Si2 H2 53(2) 3_666 .
Ba1 Si2 H2 118(2) . .
N2 Si3 C5 117.0(2) . .
N2 Si3 C6 111.3(2) . .
C5 Si3 C6 108.0(3) . .
N2 Si3 Li1 39.55(17) . .
C5 Si3 Li1 154.4(2) . .
C6 Si3 Li1 80.6(2) . .
N2 Si3 H3 114(2) . .
C5 Si3 H3 103(2) . .
C6 Si3 H3 103(2) . .
Li1 Si3 H3 98(2) . .
N2 Si4 C8 117.7(2) . .
N2 Si4 C7 114.7(2) . .
C8 Si4 C7 105.3(3) . .
N2 Si4 Li1 38.74(18) . .
C8 Si4 Li1 150.9(2) . .
C7 Si4 Li1 81.2(2) . .
N2 Si4 Ba1 53.61(11) . .
C8 Si4 Ba1 125.31(18) . .
C7 Si4 Ba1 128.03(18) . .
Li1 Si4 Ba1 61.07(13) . .
N2 Si4 H4 106(2) . .
C8 Si4 H4 106(2) . .
C7 Si4 H4 107(2) . .
Li1 Si4 H4 99(2) . .
Ba1 Si4 H4 52(2) . .
N3 Si5 C10 116.8(2) . .
N3 Si5 C9 114.7(2) . .
C10 Si5 C9 105.8(3) . .
N3 Si5 Li1 34.72(17) . .
C10 Si5 Li1 148.5(2) . .
C9 Si5 Li1 86.0(3) . .
N3 Si5 Ba1 50.32(11) . .
C10 Si5 Ba1 119.63(18) . .
C9 Si5 Ba1 134.1(2) . .
Li1 Si5 Ba1 58.95(12) . .
N3 Si5 H5 104(2) . .
C10 Si5 H5 106(2) . .
C9 Si5 H5 109(2) . .
Li1 Si5 H5 97(2) . .
Ba1 Si5 H5 54(2) . .
N3 Si6 C11 116.4(2) . .
N3 Si6 C12 113.7(2) . .
C11 Si6 C12 108.6(3) . .
N3 Si6 Li1 47.66(19) . .
C11 Si6 Li1 122.6(3) . .
C12 Si6 Li1 128.6(3) . .
N3 Si6 H6 108(2) . .
C11 Si6 H6 103(2) . .
C12 Si6 H6 106(2) . .
Li1 Si6 H6 60(2) . .
Si1 C1 H1A 109.5 . .
Si1 C1 H1B 109.5 . .
H1A C1 H1B 109.5 . .
Si1 C1 H1C 109.5 . .
H1A C1 H1C 109.5 . .
H1B C1 H1C 109.5 . .
Si1 C2 H2A 109.5 . .
Si1 C2 H2B 109.5 . .
H2A C2 H2B 109.5 . .
Si1 C2 H2C 109.5 . .
H2A C2 H2C 109.5 . .
H2B C2 H2C 109.5 . .
Si2 C3 H3A 109.5 . .
Si2 C3 H3B 109.5 . .
H3A C3 H3B 109.5 . .
Si2 C3 H3C 109.5 . .
H3A C3 H3C 109.5 . .
H3B C3 H3C 109.5 . .
Si2 C4 H4A 109.5 . .
Si2 C4 H4B 109.5 . .
H4A C4 H4B 109.5 . .
Si2 C4 H4C 109.5 . .
H4A C4 H4C 109.5 . .
H4B C4 H4C 109.5 . .
Si3 C5 H5A 109.5 . .
Si3 C5 H5B 109.5 . .
H5A C5 H5B 109.5 . .
Si3 C5 H5C 109.5 . .
H5A C5 H5C 109.5 . .
H5B C5 H5C 109.5 . .
Si3 C6 H6A 109.5 . .
Si3 C6 H6B 109.5 . .
H6A C6 H6B 109.5 . .
Si3 C6 H6C 109.5 . .
H6A C6 H6C 109.5 . .
H6B C6 H6C 109.5 . .
Si4 C7 H7A 109.5 . .
Si4 C7 H7B 109.5 . .
H7A C7 H7B 109.5 . .
Si4 C7 H7C 109.5 . .
H7A C7 H7C 109.5 . .
H7B C7 H7C 109.5 . .
Si4 C8 H8A 109.5 . .
Si4 C8 H8B 109.5 . .
H8A C8 H8B 109.5 . .
Si4 C8 H8C 109.5 . .
H8A C8 H8C 109.5 . .
H8B C8 H8C 109.5 . .
Si5 C9 H9A 109.5 . .
Si5 C9 H9B 109.5 . .
H9A C9 H9B 109.5 . .
Si5 C9 H9C 109.5 . .
H9A C9 H9C 109.5 . .
H9B C9 H9C 109.5 . .
Si5 C10 H10A 109.5 . .
Si5 C10 H10B 109.5 . .
H10A C10 H10B 109.5 . .
Si5 C10 H10C 109.5 . .
H10A C10 H10C 109.5 . .
H10B C10 H10C 109.5 . .
Si6 C11 H11A 109.5 . .
Si6 C11 H11B 109.5 . .
H11A C11 H11B 109.5 . .
Si6 C11 H11C 109.5 . .
H11A C11 H11C 109.5 . .
H11B C11 H11C 109.5 . .
Si6 C12 H12A 109.5 . .
Si6 C12 H12B 109.5 . .
H12A C12 H12B 109.5 . .
Si6 C12 H12C 109.5 . .
H12A C12 H12C 109.5 . .
H12B C12 H12C 109.5 . .
N21 Ba2 N22 149.11(9) . .
N21 Ba2 N21 73.29(10) . 3_667
N22 Ba2 N21 115.16(9) . 3_667
N21 Ba2 N23 109.11(9) . .
N22 Ba2 N23 73.34(9) . .
N21 Ba2 N23 160.26(9) 3_667 .
N21 Ba2 Li2 137.38(14) . .
N22 Ba2 Li2 36.61(14) . .
N21 Ba2 Li2 148.59(14) 3_667 .
N23 Ba2 Li2 36.73(13) . .
N21 Ba2 Si23 160.20(7) . .
N22 Ba2 Si23 28.70(7) . .
N21 Ba2 Si23 92.34(7) 3_667 .
N23 Ba2 Si23 89.06(7) . .
Li2 Ba2 Si23 56.30(13) . .
N21 Ba2 Si22 84.64(7) . 3_667
N22 Ba2 Si22 91.83(7) . 3_667
N21 Ba2 Si22 28.49(7) 3_667 3_667
N23 Ba2 Si22 165.02(6) . 3_667
Li2 Ba2 Si22 128.43(12) . 3_667
Si23 Ba2 Si22 76.56(3) . 3_667
N21 Ba2 Si21 84.54(7) . 3_667
N22 Ba2 Si21 117.36(7) . 3_667
N21 Ba2 Si21 28.21(6) 3_667 3_667
N23 Ba2 Si21 132.25(7) . 3_667
Li2 Ba2 Si21 135.27(13) . 3_667
Si23 Ba2 Si21 88.95(3) . 3_667
Si22 Ba2 Si21 52.84(3) 3_667 3_667
N21 Ba2 Si25 85.25(7) . .
N22 Ba2 Si25 85.95(7) . .
N21 Ba2 Si25 157.93(6) 3_667 .
N23 Ba2 Si25 28.27(6) . .
Li2 Ba2 Si25 53.46(13) . .
Si23 Ba2 Si25 109.73(3) . .
Si22 Ba2 Si25 156.29(3) 3_667 .
Si21 Ba2 Si25 146.82(3) 3_667 .
N21 Ba2 Si21 26.12(7) . .
N22 Ba2 Si21 123.08(7) . .
N21 Ba2 Si21 81.39(6) 3_667 .
N23 Ba2 Si21 109.59(7) . .
Li2 Ba2 Si21 122.92(13) . .
Si23 Ba2 Si21 140.37(3) . .
Si22 Ba2 Si21 80.03(3) 3_667 .
Si21 Ba2 Si21 101.77(2) 3_667 .
Si25 Ba2 Si21 81.47(3) . .
N21 Ba2 Si22 26.03(7) . .
N22 Ba2 Si22 162.76(7) . .
N21 Ba2 Si22 80.97(7) 3_667 .
N23 Ba2 Si22 93.38(6) . .
Li2 Ba2 Si22 129.16(12) . .
Si23 Ba2 Si22 166.58(3) . .
Si22 Ba2 Si22 101.59(2) 3_667 .
Si21 Ba2 Si22 79.65(3) 3_667 .
Si25 Ba2 Si22 77.41(3) . .
Si21 Ba2 Si22 50.39(3) . .
N21 Ba2 Ba2 36.91(6) . 3_667
N22 Ba2 Ba2 142.94(6) . 3_667
N21 Ba2 Ba2 36.38(6) 3_667 3_667
N23 Ba2 Ba2 142.47(6) . 3_667
Li2 Ba2 Ba2 172.24(12) . 3_667
Si23 Ba2 Ba2 127.46(2) . 3_667
Si22 Ba2 Ba2 52.49(2) 3_667 3_667
Si21 Ba2 Ba2 52.304(18) 3_667 3_667
Si25 Ba2 Ba2 122.00(2) . 3_667
Si21 Ba2 Ba2 49.469(18) . 3_667
Si22 Ba2 Ba2 49.096(19) . 3_667
N21 Ba2 H23 148.1(11) . .
N22 Ba2 H23 52.8(11) . .
N21 Ba2 H23 75.0(11) 3_667 .
N23 Ba2 H23 99.7(11) . .
Li2 Ba2 H23 74.5(11) . .
Si23 Ba2 H23 24.2(11) . .
Si22 Ba2 H23 68.6(11) 3_667 .
Si21 Ba2 H23 65.7(11) 3_667 .
Si25 Ba2 H23 125.9(11) . .
Si21 Ba2 H23 147.7(11) . .
Si22 Ba2 H23 142.7(11) . .
Ba2 Ba2 H23 111.3(11) 3_667 .
N21 Ba2 H25 64.4(11) . .
N22 Ba2 H25 98.4(11) . .
N21 Ba2 H25 137.0(11) 3_667 .
N23 Ba2 H25 52.6(11) . .
Li2 Ba2 H25 73.0(11) . .
Si23 Ba2 H25 126.3(11) . .
Si22 Ba2 H25 134.4(11) 3_667 .
Si21 Ba2 H25 144.1(11) 3_667 .
Si25 Ba2 H25 24.3(11) . .
Si21 Ba2 H25 57.2(11) . .
Si22 Ba2 H25 64.5(11) . .
Ba2 Ba2 H25 101.0(11) 3_667 .
H23 Ba2 H25 147.5(15) . .
N22 Li2 N23 117.4(3) . .
N22 Li2 Si24 39.19(16) . .
N23 Li2 Si24 137.6(3) . .
N22 Li2 Si26 125.7(3) . .
N23 Li2 Si26 33.35(14) . .
Si24 Li2 Si26 163.5(3) . .
N22 Li2 Si25 116.5(3) . .
N23 Li2 Si25 30.04(15) . .
Si24 Li2 Si25 115.8(2) . .
Si26 Li2 Si25 61.00(14) . .
N22 Li2 Ba2 57.50(18) . .
N23 Li2 Ba2 59.96(18) . .
Si24 Li2 Ba2 86.48(18) . .
Si26 Li2 Ba2 77.45(15) . .
Si25 Li2 Ba2 66.69(13) . .
N22 Li2 H3 110.0(16) . .
N23 Li2 H3 123.9(16) . .
Si24 Li2 H3 98.2(16) . .
Si26 Li2 H3 94.2(16) . .
Si25 Li2 H3 133.5(16) . .
Ba2 Li2 H3 150.5(16) . .
Si21 N21 Si22 135.95(19) . .
Si21 N21 Ba2 106.65(15) . .
Si22 N21 Ba2 106.95(14) . .
Si21 N21 Ba2 98.84(13) . 3_667
Si22 N21 Ba2 97.90(14) . 3_667
Ba2 N21 Ba2 106.71(10) . 3_667
Si23 N22 Si24 122.46(19) . .
Si23 N22 Li2 121.7(3) . .
Si24 N22 Li2 92.7(2) . .
Si23 N22 Ba2 97.99(14) . .
Si24 N22 Ba2 131.86(16) . .
Li2 N22 Ba2 85.9(2) . .
Si26 N23 Si25 131.2(2) . .
Si26 N23 Li2 105.6(3) . .
Si25 N23 Li2 113.5(3) . .
Si26 N23 Ba2 115.81(15) . .
Si25 N23 Ba2 97.23(13) . .
Li2 N23 Ba2 83.3(2) . .
N21 Si21 C22 118.5(2) . .
N21 Si21 C21 112.64(19) . .
C22 Si21 C21 106.9(2) . .
N21 Si21 Ba2 52.95(11) . 3_667
C22 Si21 Ba2 133.93(18) . 3_667
C21 Si21 Ba2 117.98(15) . 3_667
N21 Si21 Ba2 47.22(11) . .
C22 Si21 Ba2 133.31(17) . .
C21 Si21 Ba2 65.43(15) . .
Ba2 Si21 Ba2 78.23(2) 3_667 .
N21 Si21 H21 113(2) . .
C22 Si21 H21 105(2) . .
C21 Si21 H21 98(2) . .
Ba2 Si21 H21 60(2) 3_667 .
Ba2 Si21 H21 121(2) . .
N21 Si22 C23 113.66(19) . .
N21 Si22 C24 117.7(2) . .
C23 Si22 C24 106.9(2) . .
N21 Si22 Ba2 53.61(11) . 3_667
C23 Si22 Ba2 118.19(15) . 3_667
C24 Si22 Ba2 133.51(17) . 3_667
N21 Si22 Ba2 47.01(10) . .
C23 Si22 Ba2 66.66(15) . .
C24 Si22 Ba2 133.01(18) . .
Ba2 Si22 Ba2 78.41(2) 3_667 .
N21 Si22 H22 114(2) . .
C23 Si22 H22 94(2) . .
C24 Si22 H22 107(2) . .
Ba2 Si22 H22 61(2) 3_667 .
Ba2 Si22 H22 119(2) . .
N22 Si23 C25 116.7(2) . .
N22 Si23 C26 115.0(2) . .
C25 Si23 C26 106.8(3) . .
N22 Si23 Ba2 53.31(11) . .
C25 Si23 Ba2 121.37(18) . .
C26 Si23 Ba2 130.56(19) . .
N22 Si23 H23 104(2) . .
C25 Si23 H23 107(2) . .
C26 Si23 H23 107(2) . .
Ba2 Si23 H23 51(2) . .
N22 Si24 C27 115.5(2) . .
N22 Si24 C28 115.8(2) . .
C27 Si24 C28 107.5(3) . .
N22 Si24 Li2 48.07(18) . .
C27 Si24 Li2 138.8(3) . .
C28 Si24 Li2 113.5(2) . .
N22 Si24 H24 109(2) . .
C27 Si24 H24 106(2) . .
C28 Si24 H24 102(2) . .
Li2 Si24 H24 62(2) . .
N23 Si25 C30 118.5(2) . .
N23 Si25 C29 115.4(2) . .
C30 Si25 C29 105.9(3) . .
N23 Si25 Li2 36.47(17) . .
C30 Si25 Li2 148.9(2) . .
C29 Si25 Li2 82.5(2) . .
N23 Si25 Ba2 54.50(11) . .
C30 Si25 Ba2 128.8(2) . .
C29 Si25 Ba2 123.0(2) . .
Li2 Si25 Ba2 59.85(13) . .
N23 Si25 H25 107(2) . .
C30 Si25 H25 104(2) . .
C29 Si25 H25 105(2) . .
Li2 Si25 H25 102(2) . .
Ba2 Si25 H25 52(2) . .
N23 Si26 C32 120.2(2) . .
N23 Si26 C31 110.4(2) . .
C32 Si26 C31 106.9(3) . .
N23 Si26 Li2 41.08(17) . .
C32 Si26 Li2 158.5(2) . .
C31 Si26 Li2 92.3(2) . .
N23 Si26 H26 108(2) . .
C32 Si26 H26 106(2) . .
C31 Si26 H26 103(2) . .
Li2 Si26 H26 78(2) . .
Si21 C21 H21A 109.5 . .
Si21 C21 H21B 109.5 . .
H21A C21 H21B 109.5 . .
Si21 C21 H21C 109.5 . .
H21A C21 H21C 109.5 . .
H21B C21 H21C 109.5 . .
Si21 C22 H22A 109.5 . .
Si21 C22 H22B 109.5 . .
H22A C22 H22B 109.5 . .
Si21 C22 H22C 109.5 . .
H22A C22 H22C 109.5 . .
H22B C22 H22C 109.5 . .
Si22 C23 H23A 109.5 . .
Si22 C23 H23B 109.5 . .
H23A C23 H23B 109.5 . .
Si22 C23 H23C 109.5 . .
H23A C23 H23C 109.5 . .
H23B C23 H23C 109.5 . .
Si22 C24 H24A 109.5 . .
Si22 C24 H24B 109.5 . .
H24A C24 H24B 109.5 . .
Si22 C24 H24C 109.5 . .
H24A C24 H24C 109.5 . .
H24B C24 H24C 109.5 . .
Si23 C25 H25A 109.5 . .
Si23 C25 H25B 109.5 . .
H25A C25 H25B 109.5 . .
Si23 C25 H25C 109.5 . .
H25A C25 H25C 109.5 . .
H25B C25 H25C 109.5 . .
Si23 C26 H26A 109.5 . .
Si23 C26 H26B 109.5 . .
H26A C26 H26B 109.5 . .
Si23 C26 H26C 109.5 . .
H26A C26 H26C 109.5 . .
H26B C26 H26C 109.5 . .
Si24 C27 H27A 109.5 . .
Si24 C27 H27B 109.5 . .
H27A C27 H27B 109.5 . .
Si24 C27 H27C 109.5 . .
H27A C27 H27C 109.5 . .
H27B C27 H27C 109.5 . .
Si24 C28 H28A 109.5 . .
Si24 C28 H28B 109.5 . .
H28A C28 H28B 109.5 . .
Si24 C28 H28C 109.5 . .
H28A C28 H28C 109.5 . .
H28B C28 H28C 109.5 . .
Si25 C29 H29A 109.5 . .
Si25 C29 H29B 109.5 . .
H29A C29 H29B 109.5 . .
Si25 C29 H29C 109.5 . .
H29A C29 H29C 109.5 . .
H29B C29 H29C 109.5 . .
Si25 C30 H30A 109.5 . .
Si25 C30 H30B 109.5 . .
H30A C30 H30B 109.5 . .
Si25 C30 H30C 109.5 . .
H30A C30 H30C 109.5 . .
H30B C30 H30C 109.5 . .
Si26 C31 H31A 109.5 . .
Si26 C31 H31B 109.5 . .
H31A C31 H31B 109.5 . .
Si26 C31 H31C 109.5 . .
H31A C31 H31C 109.5 . .
H31B C31 H31C 109.5 . .
Si26 C32 H32A 109.5 . .
Si26 C32 H32B 109.5 . .
H32A C32 H32B 109.5 . .
Si26 C32 H32C 109.5 . .
H32A C32 H32C 109.5 . .
H32B C32 H32C 109.5 . .

loop_
_geom_bond_atom_site_label_1
_geom_bond_atom_site_label_2
_geom_bond_distance
_geom_bond_site_symmetry_2
Ba1 N1 2.774(3) .
Ba1 N3 2.834(3) .
Ba1 N2 2.850(3) .
Ba1 N1 2.892(3) 3_666
Ba1 Li1 3.340(7) .
Ba1 Si4 3.5089(12) .
Ba1 Si2 3.5132(11) 3_666
Ba1 Si1 3.5184(11) 3_666
Ba1 Si5 3.5974(12) .
Ba1 Si1 3.6715(11) .
Ba1 Si2 3.7017(11) .
Ba1 Ba1 4.4988(6) 3_666
Ba1 H4 2.85(6) .
Ba1 H5 2.99(6) .
Li1 N2 1.993(8) .
Li1 N3 2.001(8) .
Li1 Si6 2.701(7) .
Li1 Si3 2.982(7) .
Li1 Si4 3.011(7) .
Li1 Si5 3.144(7) .
Li1 H26 1.98(5) .
N1 Si1 1.684(3) .
N1 Si2 1.685(3) .
N2 Si3 1.692(3) .
N2 Si4 1.698(3) .
N3 Si6 1.692(3) .
N3 Si5 1.692(3) .
Si1 C2 1.871(4) .
Si1 C1 1.872(4) .
Si1 H1 1.484(19) .
Si2 C4 1.861(5) .
Si2 C3 1.877(5) .
Si2 H2 1.50(6) .
Si3 C5 1.853(5) .
Si3 C6 1.865(5) .
Si3 H3 1.46(5) .
Si4 C8 1.863(5) .
Si4 C7 1.865(5) .
Si4 H4 1.48(5) .
Si5 C10 1.874(5) .
Si5 C9 1.878(5) .
Si5 H5 1.45(6) .
Si6 C11 1.859(5) .
Si6 C12 1.862(6) .
Si6 H6 1.48(5) .
C1 H1A 0.9800 .
C1 H1B 0.9800 .
C1 H1C 0.9800 .
C2 H2A 0.9800 .
C2 H2B 0.9800 .
C2 H2C 0.9800 .
C3 H3A 0.9800 .
C3 H3B 0.9800 .
C3 H3C 0.9800 .
C4 H4A 0.9800 .
C4 H4B 0.9800 .
C4 H4C 0.9800 .
C5 H5A 0.9800 .
C5 H5B 0.9800 .
C5 H5C 0.9800 .
C6 H6A 0.9800 .
C6 H6B 0.9800 .
C6 H6C 0.9800 .
C7 H7A 0.9800 .
C7 H7B 0.9800 .
C7 H7C 0.9800 .
C8 H8A 0.9800 .
C8 H8B 0.9800 .
C8 H8C 0.9800 .
C9 H9A 0.9800 .
C9 H9B 0.9800 .
C9 H9C 0.9800 .
C10 H10A 0.9800 .
C10 H10B 0.9800 .
C10 H10C 0.9800 .
C11 H11A 0.9800 .
C11 H11B 0.9800 .
C11 H11C 0.9800 .
C12 H12A 0.9800 .
C12 H12B 0.9800 .
C12 H12C 0.9800 .
Ba2 N21 2.803(3) .
Ba2 N22 2.827(3) .
Ba2 N21 2.839(3) 3_667
Ba2 N23 2.914(3) .
Ba2 Li2 3.344(7) .
Ba2 Si23 3.4913(11) .
Ba2 Si22 3.4928(12) 3_667
Ba2 Si21 3.5148(11) 3_667
Ba2 Si25 3.5512(12) .
Ba2 Si21 3.6591(11) .
Ba2 Si22 3.6659(12) .
Ba2 Ba2 4.5272(7) 3_667
Ba2 H23 2.80(6) .
Ba2 H25 2.89(6) .
Li2 N22 1.999(8) .
Li2 N23 2.014(7) .
Li2 Si24 2.684(7) .
Li2 Si26 2.952(7) .
Li2 Si25 3.107(7) .
Li2 H3 2.00(5) .
N21 Si21 1.682(3) .
N21 Si22 1.682(3) .
N22 Si23 1.693(3) .
N22 Si24 1.698(3) .
N23 Si26 1.684(3) .
N23 Si25 1.695(3) .
Si21 C22 1.859(5) .
Si21 C21 1.868(5) .
Si21 H21 1.509(19) .
Si22 C23 1.861(4) .
Si22 C24 1.865(4) .
Si22 H22 1.56(5) .
Si23 C25 1.867(5) .
Si23 C26 1.873(5) .
Si23 H23 1.48(6) .
Si24 C27 1.861(6) .
Si24 C28 1.873(5) .
Si24 H24 1.49(6) .
Si25 C30 1.855(5) .
Si25 C29 1.856(6) .
Si25 H25 1.50(5) .
Si26 C32 1.862(5) .
Si26 C31 1.866(5) .
Si26 H26 1.39(5) .
C21 H21A 0.9800 .
C21 H21B 0.9800 .
C21 H21C 0.9800 .
C22 H22A 0.9800 .
C22 H22B 0.9800 .
C22 H22C 0.9800 .
C23 H23A 0.9800 .
C23 H23B 0.9800 .
C23 H23C 0.9800 .
C24 H24A 0.9800 .
C24 H24B 0.9800 .
C24 H24C 0.9800 .
C25 H25A 0.9800 .
C25 H25B 0.9800 .
C25 H25C 0.9800 .
C26 H26A 0.9800 .
C26 H26B 0.9800 .
C26 H26C 0.9800 .
C27 H27A 0.9800 .
C27 H27B 0.9800 .
C27 H27C 0.9800 .
C28 H28A 0.9800 .
C28 H28B 0.9800 .
C28 H28C 0.9800 .
C29 H29A 0.9800 .
C29 H29B 0.9800 .
C29 H29C 0.9800 .
C30 H30A 0.9800 .
C30 H30B 0.9800 .
C30 H30C 0.9800 .
C31 H31A 0.9800 .
C31 H31B 0.9800 .
C31 H31C 0.9800 .
C32 H32A 0.9800 .
C32 H32B 0.9800 .
C32 H32C 0.9800 .

loop_
_geom_torsion_atom_site_label_1
_geom_torsion_atom_site_label_2
_geom_torsion_atom_site_label_3
_geom_torsion_atom_site_label_4
_geom_torsion
_geom_torsion_site_symmetry_1
_geom_torsion_site_symmetry_4
Si2 N1 Si1 C2 -23.2(4) . .
Ba1 N1 Si1 C2 121.9(2) . .
Ba1 N1 Si1 C2 -129.62(19) 3_666 .
Si2 N1 Si1 C1 -148.1(3) . .
Ba1 N1 Si1 C1 -3.0(2) . .
Ba1 N1 Si1 C1 105.50(17) 3_666 .
Si2 N1 Si1 Ba1 106.4(3) . 3_666
Ba1 N1 Si1 Ba1 -108.50(14) . 3_666
Si2 N1 Si1 Ba1 -145.1(3) . .
Ba1 N1 Si1 Ba1 108.50(14) 3_666 .
Si1 N1 Si2 C4 15.1(4) . .
Ba1 N1 Si2 C4 -129.6(2) . .
Ba1 N1 Si2 C4 121.6(2) 3_666 .
Si1 N1 Si2 C3 141.1(3) . .
Ba1 N1 Si2 C3 -3.6(2) . .
Ba1 N1 Si2 C3 -112.40(18) 3_666 .
Si1 N1 Si2 Ba1 -106.5(3) . 3_666
Ba1 N1 Si2 Ba1 108.75(15) . 3_666
Si1 N1 Si2 Ba1 144.7(3) . .
Ba1 N1 Si2 Ba1 -108.75(15) 3_666 .
Si4 N2 Si3 C5 62.5(3) . .
Li1 N2 Si3 C5 -166.6(3) . .
Ba1 N2 Si3 C5 -70.4(3) . .
Si4 N2 Si3 C6 -172.7(3) . .
Li1 N2 Si3 C6 -41.7(3) . .
Ba1 N2 Si3 C6 54.5(3) . .
Si4 N2 Si3 Li1 -130.9(4) . .
Ba1 N2 Si3 Li1 96.2(3) . .
Si3 N2 Si4 C8 -26.9(3) . .
Li1 N2 Si4 C8 -157.3(3) . .
Ba1 N2 Si4 C8 115.1(2) . .
Si3 N2 Si4 C7 97.8(3) . .
Li1 N2 Si4 C7 -32.6(3) . .
Ba1 N2 Si4 C7 -120.2(2) . .
Si3 N2 Si4 Li1 130.4(4) . .
Ba1 N2 Si4 Li1 -87.6(2) . .
Si3 N2 Si4 Ba1 -141.9(3) . .
Li1 N2 Si4 Ba1 87.6(2) . .
Si6 N3 Si5 C10 -43.7(3) . .
Li1 N3 Si5 C10 -161.4(3) . .
Ba1 N3 Si5 C10 107.5(2) . .
Si6 N3 Si5 C9 80.9(3) . .
Li1 N3 Si5 C9 -36.7(4) . .
Ba1 N3 Si5 C9 -127.9(2) . .
Si6 N3 Si5 Li1 117.6(4) . .
Ba1 N3 Si5 Li1 -91.2(3) . .
Si6 N3 Si5 Ba1 -151.2(3) . .
Li1 N3 Si5 Ba1 91.2(3) . .
Si5 N3 Si6 C11 -16.2(4) . .
Li1 N3 Si6 C11 111.1(3) . .
Ba1 N3 Si6 C11 -161.7(3) . .
Si5 N3 Si6 C12 111.2(3) . .
Li1 N3 Si6 C12 -121.5(3) . .
Ba1 N3 Si6 C12 -34.4(3) . .
Si5 N3 Si6 Li1 -127.4(4) . .
Ba1 N3 Si6 Li1 87.1(3) . .
Si22 N21 Si21 C22 -14.2(4) . .
Ba2 N21 Si21 C22 124.1(2) . .
Ba2 N21 Si21 C22 -125.4(2) 3_667 .
Si22 N21 Si21 C21 -140.1(3) . .
Ba2 N21 Si21 C21 -1.7(2) . .
Ba2 N21 Si21 C21 108.79(19) 3_667 .
Si22 N21 Si21 Ba2 111.2(3) . 3_667
Ba2 N21 Si21 Ba2 -110.51(15) . 3_667
Si22 N21 Si21 Ba2 -138.3(3) . .
Ba2 N21 Si21 Ba2 110.51(15) 3_667 .
Si21 N21 Si22 C23 140.0(3) . .
Ba2 N21 Si22 C23 1.7(2) . .
Ba2 N21 Si22 C23 -108.54(18) 3_667 .
Si21 N21 Si22 C24 13.9(4) . .
Ba2 N21 Si22 C24 -124.4(2) . .
Ba2 N21 Si22 C24 125.4(2) 3_667 .
Si21 N21 Si22 Ba2 -111.5(3) . 3_667
Ba2 N21 Si22 Ba2 110.23(14) . 3_667
Si21 N21 Si22 Ba2 138.3(3) . .
Ba2 N21 Si22 Ba2 -110.23(14) 3_667 .
Si24 N22 Si23 C25 42.0(3) . .
Li2 N22 Si23 C25 159.3(3) . .
Ba2 N22 Si23 C25 -110.6(2) . .
Si24 N22 Si23 C26 -84.2(3) . .
Li2 N22 Si23 C26 33.1(4) . .
Ba2 N22 Si23 C26 123.2(2) . .
Si24 N22 Si23 Ba2 152.6(3) . .
Li2 N22 Si23 Ba2 -90.1(3) . .
Si23 N22 Si24 C27 -95.4(3) . .
Li2 N22 Si24 C27 133.8(3) . .
Ba2 N22 Si24 C27 46.9(4) . .
Si23 N22 Si24 C28 31.5(3) . .
Li2 N22 Si24 C28 -99.3(3) . .
Ba2 N22 Si24 C28 173.8(2) . .
Si23 N22 Si24 Li2 130.8(3) . .
Ba2 N22 Si24 Li2 -86.9(3) . .
Si26 N23 Si25 C30 14.7(4) . .
Li2 N23 Si25 C30 154.9(3) . .
Ba2 N23 Si25 C30 -119.3(2) . .
Si26 N23 Si25 C29 -112.3(3) . .
Li2 N23 Si25 C29 28.0(4) . .
Ba2 N23 Si25 C29 113.8(3) . .
Si26 N23 Si25 Li2 -140.2(4) . .
Ba2 N23 Si25 Li2 85.8(3) . .
Si26 N23 Si25 Ba2 133.9(3) . .
Li2 N23 Si25 Ba2 -85.8(3) . .
Si25 N23 Si26 C32 -23.7(4) . .
Li2 N23 Si26 C32 -166.2(3) . .
Ba2 N23 Si26 C32 103.8(3) . .
Si25 N23 Si26 C31 -148.8(3) . .
Li2 N23 Si26 C31 68.7(3) . .
Ba2 N23 Si26 C31 -21.3(3) . .
Si25 N23 Si26 Li2 142.5(4) . .
Ba2 N23 Si26 Li2 -90.0(3) . .
